data_7036027
loop_
_publ_author_name
'Tacke, Reinhold'
'Kobelt, Claudia'
'Baus, Johannes A.'
'Bertermann, R\"udiger'
'Burschka, Christian'

_publ_section_title
;
 Synthesis, structure and reactivity of a donor-stabilised silylene with a
 bulky bidentate benzamidinato ligand.
;
_journal_issue 33
_journal_name_full 'Dalton transactions (Cambridge, England : 2003)'
_journal_page_first 14959
_journal_page_last 14974
_journal_paper_doi 10.1039/c5dt01581b
_journal_volume 44
_journal_year 2015
_chemical_formula_moiety 'C31 H39 Cl3 N2 Si'
_chemical_formula_sum 'C31 H39 Cl3 N2 Si'
_chemical_formula_weight 574.08
_chemical_name_systematic
; 
 ? 
;
_space_group_IT_number 152
_symmetry_cell_setting trigonal
_symmetry_space_group_name_Hall 'P 31 2"'
_symmetry_space_group_name_H-M 'P 31 2 1'
_atom_sites_solution_hydrogens geom
_atom_sites_solution_primary direct
_atom_sites_solution_secondary difmap
_audit_creation_method SHELXL-97
_audit_update_record
;
2015-04-23 deposited with the CCDC.
2015-06-05 downloaded from the CCDC.
;
_cell_angle_alpha 90.00
_cell_angle_beta 90.00
_cell_angle_gamma 120.00
_cell_formula_units_Z 6
_cell_length_a 14.761(2)
_cell_length_b 14.761(2)
_cell_length_c 24.465(4)
_cell_measurement_reflns_used 4998
_cell_measurement_temperature 173(2)
_cell_measurement_theta_max 24.9
_cell_measurement_theta_min 4.65
_cell_volume 4616.4(12)
_computing_cell_refinement Stoe-IPDS
_computing_data_collection Stoe-IPDS
_computing_data_reduction Stoe-IPDS
_computing_molecular_graphics Ortep/Povray
_computing_publication_material Bruker-SHELXTL
_computing_structure_refinement 'SHELXL-97 (Sheldrick, 2008)'
_computing_structure_solution 'SHELXS-97 (Sheldrick, 2008)'
_diffrn_ambient_temperature 173(2)
_diffrn_measured_fraction_theta_full 0.997
_diffrn_measured_fraction_theta_max 0.997
_diffrn_measurement_device_type image_plate_Stoe-IPDS
_diffrn_measurement_method omega_scan
_diffrn_radiation_monochromator graphite
_diffrn_radiation_source 'fine-focus sealed tube'
_diffrn_radiation_type MoK\a
_diffrn_radiation_wavelength 0.71073
_diffrn_reflns_av_R_equivalents 0.0494
_diffrn_reflns_av_sigmaI/netI 0.0323
_diffrn_reflns_limit_h_max 20
_diffrn_reflns_limit_h_min -20
_diffrn_reflns_limit_k_max 20
_diffrn_reflns_limit_k_min -20
_diffrn_reflns_limit_l_max 33
_diffrn_reflns_limit_l_min -33
_diffrn_reflns_number 51169
_diffrn_reflns_theta_full 29.22
_diffrn_reflns_theta_max 29.22
_diffrn_reflns_theta_min 2.50
_exptl_absorpt_coefficient_mu 0.359
_exptl_absorpt_correction_T_max 0.9009
_exptl_absorpt_correction_T_min 0.8537
_exptl_absorpt_correction_type multi-scan
_exptl_absorpt_process_details
;
[c.f. r.h. blessing, acta cryst. (1995), a51, 33-38]
;
_exptl_crystal_colour colorless
_exptl_crystal_density_diffrn 1.239
_exptl_crystal_density_method 'not measured'
_exptl_crystal_description block
_exptl_crystal_F_000 1824
_exptl_crystal_size_max .5
_exptl_crystal_size_mid .5
_exptl_crystal_size_min .5
_refine_diff_density_max 0.539
_refine_diff_density_min -0.457
_refine_diff_density_rms 0.056
_refine_ls_abs_structure_details 'Flack H D (1983), Acta Cryst. A39, 876-881'
_refine_ls_abs_structure_Flack -0.05(6)
_refine_ls_extinction_method none
_refine_ls_goodness_of_fit_ref 1.037
_refine_ls_hydrogen_treatment constr
_refine_ls_matrix_type full
_refine_ls_number_parameters 355
_refine_ls_number_reflns 8352
_refine_ls_number_restraints 3
_refine_ls_restrained_S_all 1.042
_refine_ls_R_factor_all 0.0626
_refine_ls_R_factor_gt 0.0481
_refine_ls_shift/su_max 0.001
_refine_ls_shift/su_mean 0.000
_refine_ls_structure_factor_coef Fsqd
_refine_ls_weighting_details 'calc w=1/[\s^2^(Fo^2^)+(0.0907P)^2^+0.0000P] where P=(Fo^2^+2Fc^2^)/3'
_refine_ls_weighting_scheme calc
_refine_ls_wR_factor_gt 0.1232
_refine_ls_wR_factor_ref 0.1328
_reflns_number_gt 6585
_reflns_number_total 8352
_reflns_threshold_expression >2sigma(I)
_cod_data_source_file c5dt01581b1.cif
_cod_data_source_block kob33d3abs
_cod_depositor_comments 'Adding full bibliography for 7036018--7036028.cif.'
_cod_original_cell_volume 4616.5(12)
_cod_database_code 7036027

loop_
_symmetry_equiv_pos_as_xyz
'x, y, z'
'-y, x-y, z+1/3'
'-x+y, -x, z+2/3'
'y, x, -z'
'-x, -x+y, -z+1/3'
'x-y, -y, -z+2/3'

loop_
_atom_site_label
_atom_site_type_symbol
_atom_site_fract_x
_atom_site_fract_y
_atom_site_fract_z
_atom_site_U_iso_or_equiv
_atom_site_adp_type
_atom_site_occupancy
_atom_site_symmetry_multiplicity
_atom_site_calc_flag
_atom_site_refinement_flags
_atom_site_disorder_assembly
_atom_site_disorder_group
Si Si 0.53113(5) 0.52579(5) 0.75935(2) 0.03585(15) Uani 1 1 d D . .
N1 N 0.66533(13) 0.59999(13) 0.71725(6) 0.0292(3) Uani 1 1 d . A .
N2 N 0.61435(13) 0.65642(14) 0.78500(7) 0.0303(3) Uani 1 1 d . A .
C1 C 0.69427(16) 0.68101(16) 0.74959(7) 0.0298(4) Uani 1 1 d . A .
C2 C 0.79468(17) 0.78016(17) 0.74927(8) 0.0334(4) Uani 1 1 d . . .
C3 C 0.88668(18) 0.7791(2) 0.73774(10) 0.0430(5) Uani 1 1 d . A .
H3 H 0.8843 0.7150 0.7298 0.052 Uiso 1 1 calc R . .
C4 C 0.9815(2) 0.8718(2) 0.73785(13) 0.0557(7) Uani 1 1 d . . .
H4 H 1.0443 0.8714 0.7299 0.067 Uiso 1 1 calc R A .
C5 C 0.9847(2) 0.9646(2) 0.74953(13) 0.0621(8) Uani 1 1 d . A .
H5 H 1.0500 1.0280 0.7495 0.074 Uiso 1 1 calc R . .
C6 C 0.8948(2) 0.9669(2) 0.76128(13) 0.0558(7) Uani 1 1 d . . .
H6 H 0.8979 1.0313 0.7693 0.067 Uiso 1 1 calc R A .
C7 C 0.7997(2) 0.87436(18) 0.76130(10) 0.0433(5) Uani 1 1 d . A .
H7 H 0.7373 0.8755 0.7696 0.052 Uiso 1 1 calc R . .
C8 C 0.71316(15) 0.60349(16) 0.66519(8) 0.0296(4) Uani 1 1 d . . .
C9 C 0.70669(16) 0.66360(17) 0.62229(8) 0.0335(4) Uani 1 1 d . A .
C10 C 0.75699(19) 0.66769(19) 0.57323(9) 0.0407(5) Uani 1 1 d . . .
H10 H 0.7538 0.7081 0.5439 0.049 Uiso 1 1 calc R A .
C11 C 0.8112(2) 0.6149(2) 0.56616(9) 0.0426(5) Uani 1 1 d . A .
H11 H 0.8455 0.6196 0.5325 0.051 Uiso 1 1 calc R . .
C12 C 0.81508(18) 0.55525(19) 0.60846(10) 0.0404(5) Uani 1 1 d . . .
H12 H 0.8520 0.5185 0.6033 0.048 Uiso 1 1 calc R A .
C13 C 0.76648(17) 0.54720(18) 0.65855(9) 0.0343(4) Uani 1 1 d . A .
C14 C 0.64561(19) 0.72107(19) 0.62571(9) 0.0395(5) Uani 1 1 d . . .
H14 H 0.6146 0.7101 0.6631 0.047 Uiso 1 1 calc R A .
C15 C 0.7158(3) 0.8392(2) 0.61657(13) 0.0576(7) Uani 1 1 d . A .
H15A H 0.7735 0.8672 0.6429 0.086 Uiso 1 1 calc R . .
H15B H 0.6746 0.8740 0.6216 0.086 Uiso 1 1 calc R . .
H15C H 0.7442 0.8519 0.5794 0.086 Uiso 1 1 calc R . .
C16 C 0.5557(2) 0.6758(3) 0.58395(11) 0.0554(7) Uani 1 1 d . A .
H16A H 0.5845 0.6871 0.5469 0.083 Uiso 1 1 calc R . .
H16B H 0.5144 0.7107 0.5879 0.083 Uiso 1 1 calc R . .
H16C H 0.5107 0.6006 0.5904 0.083 Uiso 1 1 calc R . .
C17 C 0.7698(2) 0.4765(2) 0.70263(10) 0.0422(5) Uani 1 1 d . . .
H17 H 0.7479 0.4938 0.7380 0.051 Uiso 1 1 calc R A .
C18 C 0.8787(3) 0.4899(3) 0.71031(12) 0.0598(7) Uani 1 1 d . A .
H18A H 0.8772 0.4460 0.7407 0.090 Uiso 1 1 calc R . .
H18B H 0.9290 0.5633 0.7183 0.090 Uiso 1 1 calc R . .
H18C H 0.8996 0.4689 0.6768 0.090 Uiso 1 1 calc R . .
C19 C 0.6916(3) 0.3618(2) 0.68859(12) 0.0545(6) Uani 1 1 d . A .
H19A H 0.7135 0.3425 0.6548 0.082 Uiso 1 1 calc R . .
H19B H 0.6219 0.3532 0.6835 0.082 Uiso 1 1 calc R . .
H19C H 0.6896 0.3167 0.7185 0.082 Uiso 1 1 calc R . .
C20 C 0.61903(16) 0.71298(15) 0.83406(7) 0.0295(4) Uani 1 1 d . . .
C21 C 0.56235(17) 0.76595(17) 0.83584(9) 0.0347(4) Uani 1 1 d . A .
C22 C 0.5693(2) 0.82154(19) 0.88347(10) 0.0416(5) Uani 1 1 d . . .
H22 H 0.5314 0.8578 0.8857 0.050 Uiso 1 1 calc R A .
C23 C 0.6299(2) 0.8251(2) 0.92727(10) 0.0456(5) Uani 1 1 d . A .
H23 H 0.6338 0.8637 0.9591 0.055 Uiso 1 1 calc R . .
C24 C 0.6849(2) 0.77205(19) 0.92449(9) 0.0396(5) Uani 1 1 d . . .
H24 H 0.7261 0.7744 0.9549 0.048 Uiso 1 1 calc R A .
C25 C 0.68153(16) 0.71497(17) 0.87803(8) 0.0331(4) Uani 1 1 d . A .
C26 C 0.4926(2) 0.7634(2) 0.78936(10) 0.0436(5) Uani 1 1 d . . .
H26 H 0.4950 0.7181 0.7597 0.052 Uiso 1 1 calc R A .
C27 C 0.5293(3) 0.8712(3) 0.76562(17) 0.0804(11) Uani 1 1 d . A .
H27A H 0.5327 0.9185 0.7947 0.121 Uiso 1 1 calc R . .
H27B H 0.4801 0.8666 0.7374 0.121 Uiso 1 1 calc R . .
H27C H 0.5989 0.8982 0.7494 0.121 Uiso 1 1 calc R . .
C28 C 0.3792(2) 0.7155(3) 0.80847(13) 0.0627(8) Uani 1 1 d . A .
H28A H 0.3744 0.7606 0.8364 0.094 Uiso 1 1 calc R . .
H28B H 0.3558 0.6461 0.8239 0.094 Uiso 1 1 calc R . .
H28C H 0.3347 0.7093 0.7773 0.094 Uiso 1 1 calc R . .
C29 C 0.74306(18) 0.65770(18) 0.87793(9) 0.0369(4) Uani 1 1 d . . .
H29 H 0.7386 0.6288 0.8404 0.044 Uiso 1 1 calc R A .
C30 C 0.8591(2) 0.7312(2) 0.89127(13) 0.0521(6) Uani 1 1 d . A .
H30A H 0.8888 0.7895 0.8652 0.078 Uiso 1 1 calc R . .
H30B H 0.8970 0.6925 0.8886 0.078 Uiso 1 1 calc R . .
H30C H 0.8657 0.7585 0.9284 0.078 Uiso 1 1 calc R . .
C31 C 0.6941(3) 0.5659(2) 0.91804(11) 0.0528(6) Uani 1 1 d . A .
H31A H 0.7326 0.5278 0.9166 0.079 Uiso 1 1 calc R . .
H31B H 0.6209 0.5188 0.9080 0.079 Uiso 1 1 calc R . .
H31C H 0.6975 0.5924 0.9551 0.079 Uiso 1 1 calc R . .
Cl1 Cl 0.44316(5) 0.48720(7) 0.68926(3) 0.0562(2) Uani 0.900(2) 1 d P A 1
Cl2 Cl 0.55801(6) 0.41042(5) 0.78802(3) 0.05153(19) Uani 0.900(2) 1 d P A 1
Cl3 Cl 0.40579(5) 0.49051(6) 0.81398(3) 0.04951(18) Uani 0.900(2) 1 d P A 1
Cl1B Cl 0.4159(9) 0.5514(10) 0.7220(5) 0.090(3) Uiso 0.100(2) 1 d PD A 2
Cl2B Cl 0.4912(12) 0.4037(10) 0.6993(5) 0.111(4) Uiso 0.100(2) 1 d PD A 2
Cl3B Cl 0.5020(18) 0.4335(16) 0.8292(7) 0.151(7) Uiso 0.100(2) 1 d PD A 2

loop_
_atom_site_aniso_label
_atom_site_aniso_U_11
_atom_site_aniso_U_22
_atom_site_aniso_U_33
_atom_site_aniso_U_23
_atom_site_aniso_U_13
_atom_site_aniso_U_12
Si 0.0333(3) 0.0335(3) 0.0360(3) -0.0024(2) 0.0008(2) 0.0131(2)
N1 0.0286(7) 0.0299(8) 0.0265(7) -0.0015(6) 0.0025(6) 0.0126(6)
N2 0.0285(8) 0.0344(8) 0.0260(7) -0.0017(6) 0.0026(6) 0.0144(7)
C1 0.0335(9) 0.0337(9) 0.0253(8) 0.0019(7) 0.0001(7) 0.0191(8)
C2 0.0335(10) 0.0350(10) 0.0295(9) -0.0006(8) 0.0006(8) 0.0154(8)
C3 0.0344(11) 0.0436(12) 0.0481(13) -0.0078(10) -0.0035(9) 0.0174(9)
C4 0.0328(12) 0.0564(15) 0.0673(17) -0.0069(13) 0.0027(12) 0.0143(11)
C5 0.0418(13) 0.0408(13) 0.077(2) -0.0091(13) 0.0049(13) 0.0007(11)
C6 0.0550(15) 0.0326(11) 0.0676(17) -0.0024(12) 0.0121(13) 0.0128(11)
C7 0.0434(12) 0.0347(11) 0.0491(13) 0.0007(10) 0.0071(10) 0.0174(10)
C8 0.0281(9) 0.0320(9) 0.0271(8) -0.0022(7) 0.0003(7) 0.0139(7)
C9 0.0332(9) 0.0366(10) 0.0290(9) -0.0012(8) -0.0008(7) 0.0161(8)
C10 0.0456(12) 0.0471(12) 0.0294(9) 0.0016(9) 0.0026(8) 0.0231(10)
C11 0.0458(12) 0.0487(13) 0.0315(10) -0.0035(9) 0.0079(9) 0.0223(11)
C12 0.0402(11) 0.0435(12) 0.0398(11) -0.0071(9) 0.0041(9) 0.0227(10)
C13 0.0346(10) 0.0369(10) 0.0338(10) -0.0046(8) -0.0008(8) 0.0196(8)
C14 0.0437(12) 0.0484(12) 0.0330(10) 0.0073(9) 0.0032(9) 0.0279(10)
C15 0.0684(18) 0.0497(14) 0.0607(16) 0.0090(13) 0.0062(14) 0.0340(14)
C16 0.0469(14) 0.084(2) 0.0453(13) 0.0057(14) -0.0041(11) 0.0405(15)
C17 0.0488(13) 0.0488(13) 0.0395(11) 0.0007(10) 0.0022(10) 0.0324(11)
C18 0.0623(17) 0.087(2) 0.0521(15) -0.0031(15) -0.0044(13) 0.0539(17)
C19 0.0698(18) 0.0452(13) 0.0537(14) 0.0059(12) 0.0073(13) 0.0328(13)
C20 0.0326(9) 0.0287(8) 0.0262(8) -0.0017(7) 0.0020(7) 0.0147(8)
C21 0.0350(10) 0.0374(11) 0.0338(10) 0.0005(8) 0.0046(8) 0.0195(8)
C22 0.0450(12) 0.0432(12) 0.0424(11) -0.0053(10) 0.0049(10) 0.0264(10)
C23 0.0520(13) 0.0511(14) 0.0368(11) -0.0123(10) 0.0008(10) 0.0281(11)
C24 0.0457(12) 0.0458(12) 0.0290(9) -0.0056(9) -0.0034(9) 0.0243(10)
C25 0.0352(10) 0.0348(10) 0.0278(9) 0.0001(8) 0.0009(8) 0.0165(8)
C26 0.0479(13) 0.0555(14) 0.0389(11) -0.0026(10) -0.0023(10) 0.0344(12)
C27 0.087(2) 0.085(2) 0.081(2) 0.026(2) -0.010(2) 0.052(2)
C28 0.0490(15) 0.089(2) 0.0606(17) -0.0132(16) -0.0082(13) 0.0426(16)
C29 0.0423(11) 0.0375(11) 0.0347(10) -0.0004(8) -0.0050(9) 0.0228(9)
C30 0.0466(13) 0.0501(14) 0.0642(17) -0.0096(12) -0.0120(12) 0.0277(12)
C31 0.0715(18) 0.0446(13) 0.0464(13) 0.0085(11) 0.0013(12) 0.0320(13)
Cl1 0.0374(3) 0.0701(5) 0.0369(3) -0.0050(3) -0.0071(2) 0.0087(3)
Cl2 0.0571(4) 0.0382(3) 0.0612(4) 0.0144(3) 0.0166(3) 0.0252(3)
Cl3 0.0350(3) 0.0498(4) 0.0500(4) -0.0071(3) 0.0117(3) 0.0109(3)

loop_
_atom_type_symbol
_atom_type_description
_atom_type_scat_dispersion_real
_atom_type_scat_dispersion_imag
_atom_type_scat_source
C C 0.0033 0.0016 'International Tables Vol C Tables 4.2.6.8 and 6.1.1.4'
H H 0.0000 0.0000 'International Tables Vol C Tables 4.2.6.8 and 6.1.1.4'
Cl Cl 0.1484 0.1585 'International Tables Vol C Tables 4.2.6.8 and 6.1.1.4'
N N 0.0061 0.0033 'International Tables Vol C Tables 4.2.6.8 and 6.1.1.4'
Si Si 0.0817 0.0704 'International Tables Vol C Tables 4.2.6.8 and 6.1.1.4'

loop_
_geom_angle_atom_site_label_1
_geom_angle_atom_site_label_2
_geom_angle_atom_site_label_3
_geom_angle
N2 Si N1 68.64(7)
N2 Si Cl1 125.85(7)
N1 Si Cl1 92.15(6)
N2 Si Cl2 117.17(7)
N1 Si Cl2 94.63(6)
Cl1 Si Cl2 114.37(5)
N2 Si Cl3B 102.7(6)
N1 Si Cl3B 126.9(6)
Cl1 Si Cl3B 127.3(7)
Cl2 Si Cl3B 40.9(6)
N2 Si Cl1B 97.9(3)
N1 Si Cl1B 110.0(3)
Cl1 Si Cl1B 40.4(3)
Cl2 Si Cl1B 142.9(4)
Cl3B Si Cl1B 123.0(7)
N2 Si Cl3 95.01(6)
N1 Si Cl3 163.49(6)
Cl1 Si Cl3 96.03(4)
Cl2 Si Cl3 95.01(4)
Cl3B Si Cl3 57.1(6)
Cl1B Si Cl3 68.8(3)
N2 Si Cl2B 151.9(4)
N1 Si Cl2B 83.6(4)
Cl1 Si Cl2B 48.0(4)
Cl2 Si Cl2B 68.1(4)
Cl3B Si Cl2B 97.5(7)
Cl1B Si Cl2B 87.0(5)
Cl3 Si Cl2B 112.4(4)
N2 Si C1 34.88(7)
N1 Si C1 33.77(7)
Cl1 Si C1 112.40(6)
Cl2 Si C1 108.21(6)
Cl3B Si C1 119.5(6)
Cl1B Si C1 107.6(3)
Cl3 Si C1 129.88(6)
Cl2B Si C1 117.3(4)
C1 N1 C8 124.58(17)
C1 N1 Si 88.31(12)
C8 N1 Si 143.58(13)
C1 N2 C20 126.26(17)
C1 N2 Si 95.74(13)
C20 N2 Si 135.86(14)
N1 C1 N2 107.28(18)
N1 C1 C2 127.48(19)
N2 C1 C2 125.23(19)
N1 C1 Si 57.91(11)
N2 C1 Si 49.38(10)
C2 C1 Si 174.21(15)
C7 C2 C3 119.4(2)
C7 C2 C1 121.2(2)
C3 C2 C1 119.5(2)
C4 C3 C2 119.9(2)
C4 C3 H3 120.1
C2 C3 H3 120.1
C5 C4 C3 119.9(3)
C5 C4 H4 120.1
C3 C4 H4 120.1
C6 C5 C4 121.0(3)
C6 C5 H5 119.5
C4 C5 H5 119.5
C5 C6 C7 119.4(3)
C5 C6 H6 120.3
C7 C6 H6 120.3
C6 C7 C2 120.5(3)
C6 C7 H7 119.7
C2 C7 H7 119.7
C9 C8 C13 121.27(18)
C9 C8 N1 119.58(17)
C13 C8 N1 119.15(18)
C10 C9 C8 117.7(2)
C10 C9 C14 118.3(2)
C8 C9 C14 123.89(18)
C11 C10 C9 122.0(2)
C11 C10 H10 119.0
C9 C10 H10 119.0
C12 C11 C10 119.2(2)
C12 C11 H11 120.4
C10 C11 H11 120.4
C11 C12 C13 122.0(2)
C11 C12 H12 119.0
C13 C12 H12 119.0
C12 C13 C8 117.8(2)
C12 C13 C17 119.4(2)
C8 C13 C17 122.84(19)
C9 C14 C15 112.0(2)
C9 C14 C16 110.2(2)
C15 C14 C16 110.0(2)
C9 C14 H14 108.2
C15 C14 H14 108.2
C16 C14 H14 108.2
C14 C15 H15A 109.5
C14 C15 H15B 109.5
H15A C15 H15B 109.5
C14 C15 H15C 109.5
H15A C15 H15C 109.5
H15B C15 H15C 109.5
C14 C16 H16A 109.5
C14 C16 H16B 109.5
H16A C16 H16B 109.5
C14 C16 H16C 109.5
H16A C16 H16C 109.5
H16B C16 H16C 109.5
C13 C17 C18 113.1(2)
C13 C17 C19 109.5(2)
C18 C17 C19 109.4(2)
C13 C17 H17 108.3
C18 C17 H17 108.3
C19 C17 H17 108.3
C17 C18 H18A 109.5
C17 C18 H18B 109.5
H18A C18 H18B 109.5
C17 C18 H18C 109.5
H18A C18 H18C 109.5
H18B C18 H18C 109.5
C17 C19 H19A 109.5
C17 C19 H19B 109.5
H19A C19 H19B 109.5
C17 C19 H19C 109.5
H19A C19 H19C 109.5
H19B C19 H19C 109.5
C21 C20 C25 122.13(18)
C21 C20 N2 118.61(18)
C25 C20 N2 119.25(18)
C22 C21 C20 117.6(2)
C22 C21 C26 119.2(2)
C20 C21 C26 123.20(19)
C23 C22 C21 121.7(2)
C23 C22 H22 119.1
C21 C22 H22 119.1
C22 C23 C24 119.5(2)
C22 C23 H23 120.2
C24 C23 H23 120.2
C23 C24 C25 121.7(2)
C23 C24 H24 119.1
C25 C24 H24 119.1
C24 C25 C20 117.28(19)
C24 C25 C29 118.99(19)
C20 C25 C29 123.71(18)
C27 C26 C21 112.2(3)
C27 C26 C28 109.6(3)
C21 C26 C28 110.7(2)
C27 C26 H26 108.0
C21 C26 H26 108.0
C28 C26 H26 108.0
C26 C27 H27A 109.5
C26 C27 H27B 109.5
H27A C27 H27B 109.5
C26 C27 H27C 109.5
H27A C27 H27C 109.5
H27B C27 H27C 109.5
C26 C28 H28A 109.5
C26 C28 H28B 109.5
H28A C28 H28B 109.5
C26 C28 H28C 109.5
H28A C28 H28C 109.5
H28B C28 H28C 109.5
C25 C29 C31 110.0(2)
C25 C29 C30 111.87(19)
C31 C29 C30 110.8(2)
C25 C29 H29 108.0
C31 C29 H29 108.0
C30 C29 H29 108.0
C29 C30 H30A 109.5
C29 C30 H30B 109.5
H30A C30 H30B 109.5
C29 C30 H30C 109.5
H30A C30 H30C 109.5
H30B C30 H30C 109.5
C29 C31 H31A 109.5
C29 C31 H31B 109.5
H31A C31 H31B 109.5
C29 C31 H31C 109.5
H31A C31 H31C 109.5
H31B C31 H31C 109.5

loop_
_geom_bond_atom_site_label_1
_geom_bond_atom_site_label_2
_geom_bond_distance
Si N2 1.8034(19)
Si N1 2.0037(17)
Si Cl1 2.0523(9)
Si Cl2 2.0554(10)
Si Cl3B 2.092(11)
Si Cl1B 2.125(10)
Si Cl3 2.1254(9)
Si Cl2B 2.167(11)
Si C1 2.364(2)
N1 C1 1.315(3)
N1 C8 1.445(2)
N2 C1 1.358(3)
N2 C20 1.444(2)
C1 C2 1.473(3)
C2 C7 1.387(3)
C2 C3 1.394(3)
C3 C4 1.384(4)
C3 H3 0.9500
C4 C5 1.377(5)
C4 H4 0.9500
C5 C6 1.374(5)
C5 H5 0.9500
C6 C7 1.386(4)
C6 H6 0.9500
C7 H7 0.9500
C8 C9 1.408(3)
C8 C13 1.411(3)
C9 C10 1.397(3)
C9 C14 1.518(3)
C10 C11 1.379(4)
C10 H10 0.9500
C11 C12 1.378(4)
C11 H11 0.9500
C12 C13 1.395(3)
C12 H12 0.9500
C13 C17 1.518(3)
C14 C15 1.536(4)
C14 C16 1.538(4)
C14 H14 1.0000
C15 H15A 0.9800
C15 H15B 0.9800
C15 H15C 0.9800
C16 H16A 0.9800
C16 H16B 0.9800
C16 H16C 0.9800
C17 C18 1.529(4)
C17 C19 1.537(4)
C17 H17 1.0000
C18 H18A 0.9800
C18 H18B 0.9800
C18 H18C 0.9800
C19 H19A 0.9800
C19 H19B 0.9800
C19 H19C 0.9800
C20 C21 1.403(3)
C20 C25 1.408(3)
C21 C22 1.399(3)
C21 C26 1.521(3)
C22 C23 1.379(4)
C22 H22 0.9500
C23 C24 1.384(3)
C23 H23 0.9500
C24 C25 1.401(3)
C24 H24 0.9500
C25 C29 1.519(3)
C26 C27 1.517(4)
C26 C28 1.529(4)
C26 H26 1.0000
C27 H27A 0.9800
C27 H27B 0.9800
C27 H27C 0.9800
C28 H28A 0.9800
C28 H28B 0.9800
C28 H28C 0.9800
C29 C31 1.530(3)
C29 C30 1.537(4)
C29 H29 1.0000
C30 H30A 0.9800
C30 H30B 0.9800
C30 H30C 0.9800
C31 H31A 0.9800
C31 H31B 0.9800
C31 H31C 0.9800

loop_
_geom_torsion_atom_site_label_1
_geom_torsion_atom_site_label_2
_geom_torsion_atom_site_label_3
_geom_torsion_atom_site_label_4
_geom_torsion
N2 Si N1 C1 1.12(11)
Cl1 Si N1 C1 129.05(11)
Cl2 Si N1 C1 -116.29(11)
Cl3B Si N1 C1 -89.0(8)
Cl1B Si N1 C1 92.0(4)
Cl3 Si N1 C1 9.3(3)
Cl2B Si N1 C1 176.4(4)
N2 Si N1 C8 -155.3(2)
Cl1 Si N1 C8 -27.4(2)
Cl2 Si N1 C8 87.3(2)
Cl3B Si N1 C8 114.6(8)
Cl1B Si N1 C8 -64.4(4)
Cl3 Si N1 C8 -147.1(2)
Cl2B Si N1 C8 20.0(5)
C1 Si N1 C8 -156.4(3)
N1 Si N2 C1 -1.09(11)
Cl1 Si N2 C1 -77.62(13)
Cl2 Si N2 C1 82.98(12)
Cl3B Si N2 C1 123.9(7)
Cl1B Si N2 C1 -109.5(4)
Cl3 Si N2 C1 -178.77(11)
Cl2B Si N2 C1 -11.1(9)
N1 Si N2 C20 -164.3(2)
Cl1 Si N2 C20 119.21(18)
Cl2 Si N2 C20 -80.2(2)
Cl3B Si N2 C20 -39.3(7)
Cl1B Si N2 C20 87.3(4)
Cl3 Si N2 C20 18.1(2)
Cl2B Si N2 C20 -174.3(9)
C1 Si N2 C20 -163.2(3)
C8 N1 C1 N2 161.78(18)
Si N1 C1 N2 -1.45(14)
C8 N1 C1 C2 -19.3(3)
Si N1 C1 C2 177.5(2)
C8 N1 C1 Si 163.2(2)
C20 N2 C1 N1 167.14(18)
Si N2 C1 N1 1.62(16)
C20 N2 C1 C2 -11.8(3)
Si N2 C1 C2 -177.32(18)
C20 N2 C1 Si 165.5(2)
N2 Si C1 N1 -178.17(18)
Cl1 Si C1 N1 -57.08(12)
Cl2 Si C1 N1 70.18(12)
Cl3B Si C1 N1 113.4(7)
Cl1B Si C1 N1 -99.9(4)
Cl3 Si C1 N1 -176.57(11)
Cl2B Si C1 N1 -4.0(5)
N1 Si C1 N2 178.17(18)
Cl1 Si C1 N2 121.10(12)
Cl2 Si C1 N2 -111.64(12)
Cl3B Si C1 N2 -68.4(7)
Cl1B Si C1 N2 78.3(4)
Cl3 Si C1 N2 1.60(14)
Cl2B Si C1 N2 174.1(5)
N2 Si C1 C2 22.3(15)
N1 Si C1 C2 -159.5(16)
Cl1 Si C1 C2 143.4(15)
Cl2 Si C1 C2 -89.4(16)
Cl3B Si C1 C2 -46.1(18)
Cl1B Si C1 C2 100.6(16)
Cl3 Si C1 C2 23.9(16)
Cl2B Si C1 C2 -163.6(16)
N1 C1 C2 C7 144.9(2)
N2 C1 C2 C7 -36.4(3)
Si C1 C2 C7 -57.1(16)
N1 C1 C2 C3 -36.4(3)
N2 C1 C2 C3 142.3(2)
Si C1 C2 C3 121.7(15)
C7 C2 C3 C4 -0.7(4)
C1 C2 C3 C4 -179.4(2)
C2 C3 C4 C5 0.2(5)
C3 C4 C5 C6 0.1(5)
C4 C5 C6 C7 -0.1(5)
C5 C6 C7 C2 -0.4(5)
C3 C2 C7 C6 0.7(4)
C1 C2 C7 C6 179.5(2)
C1 N1 C8 C9 -64.2(3)
Si N1 C8 C9 86.7(3)
C1 N1 C8 C13 115.1(2)
Si N1 C8 C13 -93.9(3)
C13 C8 C9 C10 -1.5(3)
N1 C8 C9 C10 177.88(19)
C13 C8 C9 C14 176.5(2)
N1 C8 C9 C14 -4.1(3)
C8 C9 C10 C11 0.2(3)
C14 C9 C10 C11 -177.9(2)
C9 C10 C11 C12 0.8(4)
C10 C11 C12 C13 -0.6(4)
C11 C12 C13 C8 -0.6(3)
C11 C12 C13 C17 177.4(2)
C9 C8 C13 C12 1.7(3)
N1 C8 C13 C12 -177.69(19)
C9 C8 C13 C17 -176.3(2)
N1 C8 C13 C17 4.3(3)
C10 C9 C14 C15 -61.1(3)
C8 C9 C14 C15 120.9(2)
C10 C9 C14 C16 61.7(3)
C8 C9 C14 C16 -116.2(2)
C12 C13 C17 C18 45.9(3)
C8 C13 C17 C18 -136.1(2)
C12 C13 C17 C19 -76.3(3)
C8 C13 C17 C19 101.7(3)
C1 N2 C20 C21 112.2(2)
Si N2 C20 C21 -88.7(2)
C1 N2 C20 C25 -66.6(3)
Si N2 C20 C25 92.5(2)
C25 C20 C21 C22 -0.3(3)
N2 C20 C21 C22 -179.0(2)
C25 C20 C21 C26 -178.8(2)
N2 C20 C21 C26 2.4(3)
C20 C21 C22 C23 0.3(4)
C26 C21 C22 C23 178.9(2)
C21 C22 C23 C24 -0.4(4)
C22 C23 C24 C25 0.5(4)
C23 C24 C25 C20 -0.4(3)
C23 C24 C25 C29 -179.4(2)
C21 C20 C25 C24 0.3(3)
N2 C20 C25 C24 179.10(19)
C21 C20 C25 C29 179.3(2)
N2 C20 C25 C29 -1.9(3)
C22 C21 C26 C27 63.3(3)
C20 C21 C26 C27 -118.2(3)
C22 C21 C26 C28 -59.6(3)
C20 C21 C26 C28 119.0(3)
C24 C25 C29 C31 69.0(3)
C20 C25 C29 C31 -110.0(2)
C24 C25 C29 C30 -54.7(3)
C20 C25 C29 C30 126.4(2)
